data_4323823
loop_
_publ_author_name
'Ken Sakai'
'Yasutaka Yamada'
'Taro Tsubomura'

_publ_contact_author
;
    Dr Ken Sakai
    Department of Industrial Chemistry
    Seikei University
    Kichijoji-Kitamachi
    Musashino, Tokyo 180
    Japan
;
_publ_contact_author_email ksakai@chgw.ch.seikei.ac.jp
_publ_contact_author_fax +81-422-37-3871
_publ_contact_author_phone '+81-422-37-3759 '
_publ_section_title
;
 Syntheses and Crystal Structures of Ruthenium Complexes of
 1,4,8,11-Tetraazacyclotetradecane, Tris(2-aminoethyl)amine (tren), and
 Bis(2-aminoethyl)(iminomethyl)amine. A Microporous Layered Structure
 Consisting of {[K(tren)]2[RuCl6]}nn- and {(H5O2)4[RuCl6]}nn+
;
_journal_name_full 'Inorganic Chemistry'
_journal_page_first 3163
_journal_page_last 3172
_journal_paper_doi 10.1021/ic950688u
_journal_volume 35
_journal_year 1996
_chemical_formula_moiety 'C8 Cl2 H19 N4 O4 Ru1, Cl, H3 O1.5'
_chemical_formula_sum 'C8 H22 Cl2 N4 O5.5 Ru'
_chemical_formula_weight 434.26
_chemical_name_systematic
;
tris(2-aminoethyl)amine-oxalato-chloro-ruthenium(III) hydrochloric acid
3/2hydrate
;
_space_group_IT_number 2
_symmetry_cell_setting triclinic
_symmetry_Int_Tables_number 2
_symmetry_space_group_name_Hall '-P 1'
_symmetry_space_group_name_H-M 'P -1'
_audit_creation_date 1995-11-07
_audit_creation_method 'teXsan (modified by Ken Sakai)'
_audit_update_record
;
1995-11-08    text and data added by Ken Sakai
;
_cell_angle_alpha 90.28(1)
_cell_angle_beta 90.99(1)
_cell_angle_gamma 92.07(1)
_cell_formula_units_Z 4.00
_cell_length_a 10.336(2)
_cell_length_b 14.835(2)
_cell_length_c 10.234(1)
_cell_measurement_reflns_used 25
_cell_measurement_temperature 296.0
_cell_measurement_theta_max 29.27
_cell_measurement_theta_min 24.75
_cell_volume 1567.9(4)
_computing_cell_refinement 'MSC/AFC Diffractometer Control'
_computing_data_collection 'MSC/AFC Diffractometer Control'
_computing_data_reduction 'teXsan: PROCESS (MSC)'
_computing_publication_material 'teXsan: FINISH (MSC)'
_computing_structure_refinement 'teXsan: LS (MSC)'
_computing_structure_solution SAPI91
_diffrn_ambient_temperature 296.0
_diffrn_measurement_device 'Rigaku AFC5S'
_diffrn_measurement_method \q/2\q
_diffrn_orient_matrix_UB_11 0.02216
_diffrn_orient_matrix_UB_12 -0.05379
_diffrn_orient_matrix_UB_13 -0.05330
_diffrn_orient_matrix_UB_21 0.04842
_diffrn_orient_matrix_UB_22 0.04019
_diffrn_orient_matrix_UB_23 -0.06187
_diffrn_orient_matrix_UB_31 0.08087
_diffrn_orient_matrix_UB_32 -0.00641
_diffrn_orient_matrix_UB_33 0.05369
_diffrn_radiation_detector 'scintillation,NaI,Rigaku SC-30'
_diffrn_radiation_monochromator graphite
_diffrn_radiation_source 'X-ray tube'
_diffrn_radiation_type 'Mo K\a'
_diffrn_radiation_wavelength 0.71069
_diffrn_reflns_av_R_equivalents 0.0190
_diffrn_reflns_av_sigmaI/netI 0.0578
_diffrn_reflns_limit_h_max 13
_diffrn_reflns_limit_h_min 0
_diffrn_reflns_limit_k_max 20
_diffrn_reflns_limit_k_min -20
_diffrn_reflns_limit_l_max 14
_diffrn_reflns_limit_l_min -14
_diffrn_reflns_number 8326
_diffrn_reflns_theta_max 27.50
_diffrn_reflns_theta_min 2.50
_diffrn_standards_decay_% 1.28
_diffrn_standards_interval_count 150
_diffrn_standards_number 3
_exptl_absorpt_coefficient_mu 1.367
_exptl_absorpt_correction_T_max 1.0000
_exptl_absorpt_correction_T_min 0.9475
_exptl_absorpt_correction_type empirical
_exptl_absorpt_process_details 'psi-scan (North's method)'
_exptl_crystal_colour brown
_exptl_crystal_density_diffrn 1.8396
_exptl_crystal_description cube
_exptl_crystal_F_000 876.00
_exptl_crystal_size_max 0.30
_exptl_crystal_size_mid 0.30
_exptl_crystal_size_min 0.30
_refine_diff_density_max 1.70
_refine_diff_density_min -1.31
_refine_ls_abs_structure_details
;
none
;
_refine_ls_extinction_coef 0.00000
_refine_ls_extinction_method none
_refine_ls_goodness_of_fit_obs 2.300
_refine_ls_hydrogen_treatment noref
_refine_ls_matrix_type full
_refine_ls_number_constraints 0
_refine_ls_number_parameters 371
_refine_ls_number_reflns 5602
_refine_ls_number_restraints 0
_refine_ls_R_factor_obs 0.0370
_refine_ls_shift/esd_max 4.9030
_refine_ls_structure_factor_coef F
_refine_ls_weighting_scheme sigma_w=1/\s^2^(F)
_refine_ls_wR_factor_obs 0.0313
_reflns_number_observed 5602
_reflns_number_total 7854
_reflns_observed_criterion I_>_3.0_sigma(I)
_cod_data_source_file ic950688u_4.cif
_cod_data_source_block complex_5
_cod_original_formula_sum 'C8 Cl2 H22 N4 O5.5 Ru1'
_cod_database_code 4323823

loop_
_symmetry_equiv_pos_as_xyz
'   +x,   +y,   +z'
'   -x,   -y,   -z'

loop_
_atom_site_aniso_label
_atom_site_aniso_U_11
_atom_site_aniso_U_22
_atom_site_aniso_U_33
_atom_site_aniso_U_12
_atom_site_aniso_U_13
_atom_site_aniso_U_23
Ru(1) 0.0221(2) 0.0256(2) 0.0206(2) 0.0008(2) 0.0015(2) 0.0008(2)
Ru(2) 0.0211(2) 0.0263(2) 0.0211(2) -0.0019(2) 0.0022(2) -0.0020(2)
Cl(1) 0.0557(9) 0.0318(8) 0.0398(8) -0.0050(7) -0.0066(7) -0.0074(6)
Cl(2) 0.0383(8) 0.0311(7) 0.0477(8) 0.0047(6) -0.0028(6) 0.0013(6)
Cl(3) 0.059(1) 0.094(1) 0.057(1) 0.0189(10) 0.0175(9) -0.0073(10)
Cl(4) 0.0311(7) 0.0368(7) 0.0325(7) -0.0016(6) 0.0047(5) 0.0033(6)
O(1) 0.032(2) 0.036(2) 0.026(2) 0.007(2) 0.005(2) 0.005(2)
O(2) 0.028(2) 0.033(2) 0.026(2) 0.004(2) 0.001(1) 0.005(2)
O(3) 0.033(2) 0.042(2) 0.051(2) 0.008(2) -0.005(2) 0.012(2)
O(4) 0.043(2) 0.045(2) 0.033(2) 0.001(2) 0.002(2) 0.012(2)
O(5) 0.023(2) 0.039(2) 0.034(2) -0.007(2) 0.007(2) -0.007(2)
O(6) 0.030(2) 0.035(2) 0.026(2) -0.007(2) 0.002(1) -0.006(2)
O(7) 0.055(3) 0.044(2) 0.038(2) -0.013(2) -0.005(2) -0.011(2)
O(8) 0.032(2) 0.058(3) 0.042(2) -0.020(2) 0.001(2) 0.000(2)
O(9) 0.063(4) 0.102(4) 0.162(6) 0.009(3) 0.016(4) 0.014(4)
O(10) 0.055(3) 0.073(3) 0.065(3) -0.017(2) 0.015(2) -0.003(2)
O(11) 0.059(3) 0.057(3) 0.060(3) 0.001(2) 0.008(2) 0.008(2)
N(1) 0.021(2) 0.025(2) 0.022(2) -0.002(2) 0.000(2) 0.001(2)
N(2) 0.030(2) 0.038(3) 0.026(2) -0.004(2) 0.006(2) -0.002(2)
N(3) 0.022(2) 0.035(2) 0.023(2) -0.002(2) -0.003(2) 0.002(2)
N(4) 0.029(3) 0.074(4) 0.052(3) 0.012(2) 0.008(2) 0.006(3)
N(5) 0.020(2) 0.025(2) 0.023(2) -0.001(2) 0.002(2) 0.000(2)
N(6) 0.024(2) 0.034(3) 0.032(2) 0.000(2) 0.006(2) 0.001(2)
N(7) 0.023(2) 0.035(3) 0.025(2) -0.005(2) -0.001(2) 0.001(2)
N(8) 0.059(3) 0.059(3) 0.025(2) 0.000(3) 0.006(2) -0.005(2)
C(1) 0.033(3) 0.035(3) 0.022(3) -0.002(2) -0.003(2) 0.005(2)
C(2) 0.038(3) 0.037(3) 0.024(3) -0.005(2) 0.004(2) 0.008(2)
C(3) 0.027(3) 0.026(3) 0.034(3) 0.000(2) 0.001(2) -0.001(2)
C(4) 0.032(3) 0.032(3) 0.026(3) 0.001(2) 0.001(2) -0.006(2)
C(5) 0.024(3) 0.034(3) 0.028(3) -0.002(2) 0.003(2) 0.002(2)
C(6) 0.022(3) 0.047(3) 0.034(3) -0.002(2) -0.002(2) 0.000(3)
C(7) 0.029(3) 0.025(3) 0.031(3) -0.001(2) -0.008(2) -0.005(2)
C(8) 0.031(3) 0.026(3) 0.024(3) -0.005(2) -0.004(2) -0.003(2)
C(9) 0.027(3) 0.036(3) 0.027(3) -0.003(2) -0.003(2) -0.002(2)
C(10) 0.026(3) 0.036(3) 0.036(3) -0.007(2) 0.003(2) 0.000(2)
C(11) 0.031(3) 0.027(3) 0.028(3) -0.003(2) 0.005(2) -0.003(2)
C(12) 0.028(3) 0.034(3) 0.028(3) 0.004(2) 0.001(2) -0.001(2)
C(13) 0.033(3) 0.032(3) 0.020(2) -0.004(2) 0.005(2) 0.000(2)
C(14) 0.037(3) 0.050(4) 0.022(3) -0.005(3) 0.000(2) 0.000(2)
C(15) 0.035(3) 0.031(3) 0.026(3) 0.009(2) -0.005(2) 0.000(2)
C(16) 0.024(3) 0.033(3) 0.033(3) 0.002(2) -0.006(2) 0.006(2)

loop_
_atom_site_label
_atom_site_fract_x
_atom_site_fract_y
_atom_site_fract_z
_atom_site_U_iso_or_equiv
_atom_site_thermal_displace_type
_atom_site_calc_flag
_atom_site_calc_attached_atom
Ru(1) 0.65768(4) 0.44706(3) 0.29664(4) 0.0227(1) Uani d .
Ru(2) 0.29977(4) 0.05338(3) 0.65092(4) 0.0229(1) Uani d .
Cl(1) 0.7473(1) 0.56987(9) 0.4174(1) 0.0427(4) Uani d .
Cl(2) 0.4180(1) -0.06879(9) 0.7299(1) 0.0390(4) Uani d .
Cl(3) 0.0075(2) 0.2113(1) 1.0313(2) 0.0694(6) Uani d .
Cl(4) 1.3685(1) 0.24710(9) 0.3652(1) 0.0334(4) Uani d .
O(1) 0.4959(3) 0.5205(2) 0.2617(3) 0.0312(10) Uani d .
O(2) 0.7141(3) 0.5075(2) 0.1248(3) 0.0286(9) Uani d .
O(3) 0.4222(3) 0.6211(2) 0.1210(3) 0.042(1) Uani d .
O(4) 0.6472(3) 0.6105(2) -0.0165(3) 0.040(1) Uani d .
O(5) 0.2647(3) -0.0189(2) 0.4798(3) 0.0321(10) Uani d .
O(6) 0.1269(3) -0.0078(2) 0.7002(3) 0.0306(10) Uani d .
O(7) 0.1324(4) -0.1306(2) 0.4072(3) 0.046(1) Uani d .
O(8) -0.0161(3) -0.1109(2) 0.6262(3) 0.045(1) Uani d .
O(9) 0.9674(4) 0.5992(3) 0.0687(5) 0.109(2) Uani d .
O(10) 1.1786(4) 0.5647(3) 0.2170(4) 0.065(2) Uani d .
O(11) 0.2009(4) -0.0951(3) 1.1504(4) 0.058(1) Uani d .
N(1) 0.8151(3) 0.3610(2) 0.3270(3) 0.023(1) Uani d .
N(2) 0.5986(4) 0.3912(3) 0.4735(4) 0.032(1) Uani d .
N(3) 0.5886(3) 0.3405(3) 0.1794(3) 0.027(1) Uani d .
N(4) 1.1674(4) 0.3789(3) 0.2354(4) 0.052(2) Uani d .
N(5) 0.3271(3) 0.1336(2) 0.8209(3) 0.023(1) Uani d .
N(6) 0.4778(4) 0.1142(3) 0.6012(4) 0.030(1) Uani d .
N(7) 0.1881(4) 0.1600(3) 0.5922(4) 0.028(1) Uani d .
N(8) 0.2243(4) 0.0947(3) 1.1695(4) 0.047(2) Uani d .
C(1) 0.8249(5) 0.3465(3) 0.4716(4) 0.030(1) Uani d .
C(2) 0.6923(5) 0.3258(3) 0.5251(4) 0.033(1) Uani d .
C(3) 0.7821(5) 0.2727(3) 0.2577(5) 0.029(1) Uani d .
C(4) 0.7015(5) 0.2896(3) 0.1381(5) 0.030(1) Uani d .
C(5) 0.9374(4) 0.4017(3) 0.2755(4) 0.029(1) Uani d .
C(6) 1.0574(4) 0.3504(3) 0.3152(5) 0.034(2) Uani d .
C(7) 0.5046(5) 0.5704(3) 0.1596(5) 0.028(1) Uani d .
C(8) 0.6324(5) 0.5632(3) 0.0808(4) 0.027(1) Uani d .
C(9) 0.4708(5) 0.1517(3) 0.8349(5) 0.030(1) Uani d .
C(10) 0.5253(4) 0.1787(3) 0.7044(5) 0.033(1) Uani d .
C(11) 0.2589(5) 0.2200(3) 0.8002(5) 0.029(1) Uani d .
C(12) 0.1430(5) 0.2043(3) 0.7118(5) 0.030(1) Uani d .
C(13) 0.2741(4) 0.0848(3) 0.9369(4) 0.028(1) Uani d .
C(14) 0.3111(5) 0.1296(4) 1.0670(5) 0.036(2) Uani d .
C(15) 0.1665(5) -0.0734(3) 0.4892(5) 0.031(1) Uani d .
C(16) 0.0836(5) -0.0646(3) 0.6157(5) 0.030(1) Uani d .
H(1) 0.8609 0.3995 0.5126 0.0285 Uiso calc C(1)
H(2) 0.8790 0.2974 0.4889 0.0291 Uiso calc C(1)
H(3) 0.6960 0.3299 0.6177 0.0571 Uiso calc C(2)
H(4) 0.6645 0.2665 0.4996 0.0424 Uiso calc C(2)
H(5) 0.7351 0.2338 0.3147 0.0193 Uiso calc C(3)
H(6) 0.8597 0.2452 0.2332 0.0441 Uiso calc C(3)
H(7) 0.6731 0.2339 0.0992 0.0466 Uiso calc C(4)
H(8) 0.7506 0.3238 0.0770 0.0388 Uiso calc C(4)
H(9) 0.9311 0.4025 0.1828 0.0423 Uiso calc C(5)
H(10) 0.9475 0.4618 0.3077 0.0252 Uiso calc C(5)
H(11) 1.0402 0.2876 0.3032 0.0686 Uiso calc C(6)
H(12) 1.0779 0.3624 0.4046 0.0387 Uiso calc C(6)
H(13) 0.5237 0.3635 0.4615 0.0662 Uiso calc N(2)
H(14) 0.5914 0.4344 0.5304 0.0537 Uiso calc N(2)
H(15) 0.5360 0.3055 0.2234 0.0831 Uiso calc N(3)
H(16) 0.5481 0.3610 0.1112 0.0450 Uiso calc N(3)
H(17) 1.1488 0.3680 0.1534 0.0583 Uiso calc N(4)
H(18) 1.2350 0.3492 0.2586 0.0583 Uiso calc N(4)
H(19) 1.1836 0.4364 0.2465 0.0328 Uiso calc N(4)
H(20) 0.5108 0.0987 0.8646 0.0258 Uiso calc C(9)
H(21) 0.4874 0.1991 0.8964 0.0329 Uiso calc C(9)
H(22) 0.6171 0.1786 0.7093 0.0592 Uiso calc C(10)
H(23) 0.4986 0.2376 0.6831 0.0352 Uiso calc C(10)
H(24) 0.2317 0.2423 0.8821 0.0486 Uiso calc C(11)
H(25) 0.3166 0.2631 0.7617 0.0381 Uiso calc C(11)
H(26) 0.0804 0.1664 0.7535 0.0660 Uiso calc C(12)
H(27) 0.1060 0.2601 0.6905 0.0332 Uiso calc C(12)
H(28) 0.1823 0.0818 0.9289 0.0559 Uiso calc C(13)
H(29) 0.3057 0.0255 0.9370 0.0430 Uiso calc C(13)
H(30) 0.3033 0.1930 1.0598 0.0517 Uiso calc C(14)
H(31) 0.3980 0.1166 1.0894 0.0667 Uiso calc C(14)
H(32) 0.4686 0.1430 0.5280 0.0825 Uiso calc N(6)
H(33) 0.5341 0.0726 0.5916 0.0281 Uiso calc N(6)
H(34) 0.2344 0.1981 0.5466 0.0441 Uiso calc N(7)
H(35) 0.1221 0.1400 0.5452 0.0492 Uiso calc N(7)
H(36) 0.1447 0.1064 1.1489 0.0536 Uiso calc N(8)
H(37) 0.2317 0.0367 1.1763 0.0422 Uiso calc N(8)
H(38) 0.2455 0.1205 1.2437 0.0435 Uiso calc N(8)

loop_
_atom_type_symbol
_atom_type_oxidation_number
_atom_type_number_in_cell
_atom_type_scat_dispersion_real
_atom_type_scat_dispersion_imag
_atom_type_scat_source
C 0 32 0.003 0.002
;
'International Tables for X-ray Crystallography (1974, Vol. IV)'
;
H 0 84 0.000 0.000
;
'International Tables for X-ray Crystallography (1974, Vol. IV)'
;
N 0 16 0.006 0.003
;
'International Tables for X-ray Crystallography (1974, Vol. IV)'
;
Cl 0 8 0.148 0.159
;
'International Tables for X-ray Crystallography (1974, Vol. IV)'
;
Ru 0 4 -1.259 0.836
;
'International Tables for X-ray Crystallography (1974, Vol. IV)'
;
O 0 22 0.011 0.006
;
'International Tables for X-ray Crystallography (1974, Vol. IV)'
;

loop_
_geom_angle_atom_site_label_1
_geom_angle_atom_site_label_2
_geom_angle_atom_site_label_3
_geom_angle
_geom_angle_site_symmetry_1
_geom_angle_site_symmetry_2
_geom_angle_site_symmetry_3
_geom_angle_publ_flag
Cl(1) Ru(1) O(1) 88.72(10) 1_555 1_555 1_555 yes
Cl(1) Ru(1) O(2) 90.52(9) 1_555 1_555 1_555 yes
Cl(1) Ru(1) N(1) 96.1(1) 1_555 1_555 1_555 yes
Cl(1) Ru(1) N(2) 87.6(1) 1_555 1_555 1_555 yes
Cl(1) Ru(1) N(3) 175.8(1) 1_555 1_555 1_555 yes
O(1) Ru(1) O(2) 81.5(1) 1_555 1_555 1_555 yes
O(1) Ru(1) N(1) 175.0(1) 1_555 1_555 1_555 yes
O(1) Ru(1) N(2) 96.9(1) 1_555 1_555 1_555 yes
O(1) Ru(1) N(3) 92.7(1) 1_555 1_555 1_555 yes
O(2) Ru(1) N(1) 99.6(1) 1_555 1_555 1_555 yes
O(2) Ru(1) N(2) 177.6(1) 1_555 1_555 1_555 yes
O(2) Ru(1) N(3) 85.8(1) 1_555 1_555 1_555 yes
N(1) Ru(1) N(2) 82.1(1) 1_555 1_555 1_555 yes
N(1) Ru(1) N(3) 82.5(1) 1_555 1_555 1_555 yes
N(2) Ru(1) N(3) 96.1(1) 1_555 1_555 1_555 yes
Cl(2) Ru(2) O(5) 88.36(10) 1_555 1_555 1_555 yes
Cl(2) Ru(2) O(6) 92.20(10) 1_555 1_555 1_555 yes
Cl(2) Ru(2) N(5) 95.4(1) 1_555 1_555 1_555 yes
Cl(2) Ru(2) N(6) 87.0(1) 1_555 1_555 1_555 yes
Cl(2) Ru(2) N(7) 176.2(1) 1_555 1_555 1_555 yes
O(5) Ru(2) O(6) 81.9(1) 1_555 1_555 1_555 yes
O(5) Ru(2) N(5) 176.2(1) 1_555 1_555 1_555 yes
O(5) Ru(2) N(6) 98.0(1) 1_555 1_555 1_555 yes
O(5) Ru(2) N(7) 93.7(1) 1_555 1_555 1_555 yes
O(6) Ru(2) N(5) 97.5(1) 1_555 1_555 1_555 yes
O(6) Ru(2) N(6) 179.2(1) 1_555 1_555 1_555 yes
O(6) Ru(2) N(7) 85.0(1) 1_555 1_555 1_555 yes
N(5) Ru(2) N(6) 82.7(1) 1_555 1_555 1_555 yes
N(5) Ru(2) N(7) 82.5(1) 1_555 1_555 1_555 yes
N(6) Ru(2) N(7) 95.8(1) 1_555 1_555 1_555 yes
Ru(1) O(1) C(7) 113.3(3) 1_555 1_555 1_555 yes
Ru(1) O(2) C(8) 113.2(3) 1_555 1_555 1_555 yes
Ru(2) O(5) C(15) 111.7(3) 1_555 1_555 1_555 yes
Ru(2) O(6) C(16) 113.5(3) 1_555 1_555 1_555 yes
Ru(1) N(1) C(1) 106.1(3) 1_555 1_555 1_555 yes
Ru(1) N(1) C(3) 107.7(3) 1_555 1_555 1_555 yes
Ru(1) N(1) C(5) 111.4(3) 1_555 1_555 1_555 yes
C(1) N(1) C(3) 110.2(4) 1_555 1_555 1_555 yes
C(1) N(1) C(5) 111.3(3) 1_555 1_555 1_555 yes
C(3) N(1) C(5) 110.0(3) 1_555 1_555 1_555 yes
Ru(1) N(2) C(2) 112.0(3) 1_555 1_555 1_555 yes
Ru(1) N(3) C(4) 107.6(3) 1_555 1_555 1_555 yes
Ru(2) N(5) C(9) 106.0(3) 1_555 1_555 1_555 yes
Ru(2) N(5) C(11) 108.2(3) 1_555 1_555 1_555 yes
Ru(2) N(5) C(13) 110.2(3) 1_555 1_555 1_555 yes
C(9) N(5) C(11) 110.5(3) 1_555 1_555 1_555 yes
C(9) N(5) C(13) 111.5(3) 1_555 1_555 1_555 yes
C(11) N(5) C(13) 110.4(3) 1_555 1_555 1_555 yes
Ru(2) N(6) C(10) 111.1(3) 1_555 1_555 1_555 yes
Ru(2) N(7) C(12) 107.2(3) 1_555 1_555 1_555 yes
N(1) C(1) C(2) 109.8(4) 1_555 1_555 1_555 yes
N(2) C(2) C(1) 110.1(4) 1_555 1_555 1_555 yes
N(1) C(3) C(4) 109.7(4) 1_555 1_555 1_555 yes
N(3) C(4) C(3) 107.4(4) 1_555 1_555 1_555 yes
N(1) C(5) C(6) 113.4(4) 1_555 1_555 1_555 yes
N(4) C(6) C(5) 110.2(4) 1_555 1_555 1_555 yes
O(1) C(7) O(3) 125.2(5) 1_555 1_555 1_555 yes
O(1) C(7) C(8) 115.8(4) 1_555 1_555 1_555 yes
O(3) C(7) C(8) 119.0(4) 1_555 1_555 1_555 yes
O(2) C(8) O(4) 125.3(5) 1_555 1_555 1_555 yes
O(2) C(8) C(7) 116.1(4) 1_555 1_555 1_555 yes
O(4) C(8) C(7) 118.7(4) 1_555 1_555 1_555 yes
N(5) C(9) C(10) 109.5(4) 1_555 1_555 1_555 yes
N(6) C(10) C(9) 110.1(4) 1_555 1_555 1_555 yes
N(5) C(11) C(12) 110.2(4) 1_555 1_555 1_555 yes
N(7) C(12) C(11) 107.2(4) 1_555 1_555 1_555 yes
N(5) C(13) C(14) 113.8(4) 1_555 1_555 1_555 yes
N(8) C(14) C(13) 109.6(4) 1_555 1_555 1_555 yes
O(5) C(15) O(7) 125.1(5) 1_555 1_555 1_555 yes
O(5) C(15) C(16) 116.5(4) 1_555 1_555 1_555 yes
O(7) C(15) C(16) 118.4(5) 1_555 1_555 1_555 yes
O(6) C(16) O(8) 124.8(5) 1_555 1_555 1_555 yes
O(6) C(16) C(15) 115.8(4) 1_555 1_555 1_555 yes
O(8) C(16) C(15) 119.4(4) 1_555 1_555 1_555 yes

loop_
_geom_bond_atom_site_label_1
_geom_bond_atom_site_label_2
_geom_bond_distance
_geom_bond_site_symmetry_1
_geom_bond_site_symmetry_2
_geom_bond_publ_flag
Ru(1) Cl(1) 2.349(1) 1_555 1_555 yes
Ru(1) O(1) 2.056(3) 1_555 1_555 yes
Ru(1) O(2) 2.061(3) 1_555 1_555 yes
Ru(1) N(1) 2.124(4) 1_555 1_555 yes
Ru(1) N(2) 2.086(4) 1_555 1_555 yes
Ru(1) N(3) 2.079(4) 1_555 1_555 yes
Ru(2) Cl(2) 2.360(1) 1_555 1_555 yes
Ru(2) O(5) 2.069(3) 1_555 1_555 yes
Ru(2) O(6) 2.047(3) 1_555 1_555 yes
Ru(2) N(5) 2.112(4) 1_555 1_555 yes
Ru(2) N(6) 2.091(4) 1_555 1_555 yes
Ru(2) N(7) 2.077(4) 1_555 1_555 yes
O(1) C(7) 1.286(5) 1_555 1_555 yes
O(2) C(8) 1.281(5) 1_555 1_555 yes
O(3) C(7) 1.219(5) 1_555 1_555 yes
O(4) C(8) 1.230(5) 1_555 1_555 yes
O(5) C(15) 1.281(5) 1_555 1_555 yes
O(6) C(16) 1.269(5) 1_555 1_555 yes
O(7) C(15) 1.229(5) 1_555 1_555 yes
O(8) C(16) 1.225(5) 1_555 1_555 yes
N(1) C(1) 1.499(5) 1_555 1_555 yes
N(1) C(3) 1.512(6) 1_555 1_555 yes
N(1) C(5) 1.487(5) 1_555 1_555 yes
N(2) C(2) 1.488(6) 1_555 1_555 yes
N(3) C(4) 1.479(6) 1_555 1_555 yes
N(4) C(6) 1.462(6) 1_555 1_555 yes
N(5) C(9) 1.504(5) 1_555 1_555 yes
N(5) C(11) 1.499(6) 1_555 1_555 yes
N(5) C(13) 1.496(5) 1_555 1_555 yes
N(6) C(10) 1.488(6) 1_555 1_555 yes
N(7) C(12) 1.477(6) 1_555 1_555 yes
N(8) C(14) 1.475(6) 1_555 1_555 yes
C(1) C(2) 1.506(6) 1_555 1_555 yes
C(3) C(4) 1.496(6) 1_555 1_555 yes
C(5) C(6) 1.528(6) 1_555 1_555 yes
C(7) C(8) 1.566(6) 1_555 1_555 yes
C(9) C(10) 1.509(6) 1_555 1_555 yes
C(11) C(12) 1.500(6) 1_555 1_555 yes
C(13) C(14) 1.521(6) 1_555 1_555 yes
C(15) C(16) 1.572(6) 1_555 1_555 yes
C(1) H(1) 0.9500 1_555 1_555 no
C(1) H(2) 0.9500 1_555 1_555 no
C(2) H(3) 0.9500 1_555 1_555 no
C(2) H(4) 0.9500 1_555 1_555 no
C(3) H(5) 0.9500 1_555 1_555 no
C(3) H(6) 0.9500 1_555 1_555 no
C(4) H(7) 0.9500 1_555 1_555 no
C(4) H(8) 0.9500 1_555 1_555 no
C(5) H(9) 0.9500 1_555 1_555 no
C(5) H(10) 0.9500 1_555 1_555 no
C(6) H(11) 0.9500 1_555 1_555 no
C(6) H(12) 0.9500 1_555 1_555 no
N(2) H(13) 0.8700 1_555 1_555 no
N(2) H(14) 0.8700 1_555 1_555 no
N(3) H(15) 0.8700 1_555 1_555 no
N(3) H(16) 0.8700 1_555 1_555 no
N(4) H(17) 0.8700 1_555 1_555 no
N(4) H(18) 0.8700 1_555 1_555 no
N(4) H(19) 0.8700 1_555 1_555 no
C(9) H(20) 0.9500 1_555 1_555 no
C(9) H(21) 0.9500 1_555 1_555 no
C(10) H(22) 0.9500 1_555 1_555 no
C(10) H(23) 0.9500 1_555 1_555 no
C(11) H(24) 0.9500 1_555 1_555 no
C(11) H(25) 0.9500 1_555 1_555 no
C(12) H(26) 0.9500 1_555 1_555 no
C(12) H(27) 0.9500 1_555 1_555 no
C(13) H(28) 0.9500 1_555 1_555 no
C(13) H(29) 0.9500 1_555 1_555 no
C(14) H(30) 0.9500 1_555 1_555 no
C(14) H(31) 0.9500 1_555 1_555 no
N(6) H(32) 0.8700 1_555 1_555 no
N(6) H(33) 0.8700 1_555 1_555 no
N(7) H(34) 0.8700 1_555 1_555 no
N(7) H(35) 0.8700 1_555 1_555 no
N(8) H(36) 0.8700 1_555 1_555 no
N(8) H(37) 0.8700 1_555 1_555 no
N(8) H(38) 0.8700 1_555 1_555 no

loop_
_geom_contact_atom_site_label_1
_geom_contact_atom_site_label_2
_geom_contact_distance
_geom_contact_site_symmetry_1
_geom_contact_site_symmetry_2
_geom_contact_publ_flag
Cl(3) O(9) 3.000(5) 1_555 2_666 no
Cl(3) N(8) 3.195(5) 1_555 1_555 no
Cl(3) O(11) 3.260(4) 1_555 2_557 no
Cl(4) N(4) 3.183(5) 1_555 1_555 no
Cl(4) N(7) 3.247(4) 1_555 1_655 no
Cl(4) N(3) 3.265(4) 1_555 1_655 no
Cl(4) N(8) 3.309(4) 1_555 1_654 no
Cl(4) N(2) 3.313(4) 1_555 1_655 no
Cl(4) N(6) 3.333(4) 1_555 1_655 no
O(1) N(2) 3.187(5) 1_555 2_666 no
O(2) O(9) 2.973(6) 1_555 1_555 no
O(3) O(10) 2.819(5) 1_555 1_455 no
O(3) N(3) 3.130(5) 1_555 2_665 no
O(4) N(4) 2.974(6) 1_555 2_765 no
O(4) N(3) 3.041(5) 1_555 2_665 no
O(5) N(6) 3.178(5) 1_555 2_656 no
O(7) O(11) 2.781(5) 1_555 1_554 no
O(8) N(7) 2.905(5) 1_555 2_556 no
O(8) N(8) 3.041(6) 1_555 2_557 no
O(9) O(10) 2.703(6) 1_555 1_555 no
O(10) N(4) 2.762(6) 1_555 1_555 no
O(11) N(8) 2.823(6) 1_555 1_555 no
